data_2239113
loop_
_publ_author_name
'Oulemda, Bassou'
'Rakib, El Mostapha'
'Abbassi, Najat'
'Saadi, Mohamed'
'El Ammari, Lahcen'

_publ_section_title
;
 1-(4-Methylphenylsulfonyl)-5,6-dinitro-1<i>H</i>-indazole
;
_journal_coeditor_code BT6953
_journal_issue 1
_journal_name_full 'Acta Crystallographica Section E'
_journal_page_first o101
_journal_paper_doi 10.1107/S1600536813034326
_journal_volume 70
_journal_year 2014
_chemical_formula_iupac 'C14 H10 N4 O6 S'
_chemical_formula_moiety 'C14 H10 N4 O6 S'
_chemical_formula_sum 'C14 H10 N4 O6 S'
_chemical_formula_weight 362.32
_chemical_name_systematic
;
1-(4-Methylphenylsulfonyl)-5,6-dinitro-1<i>H</i>-indazole
;
_space_group_IT_number 2
_symmetry_cell_setting triclinic
_symmetry_space_group_name_Hall '-P 1'
_symmetry_space_group_name_H-M 'P -1'
_atom_sites_solution_hydrogens geom
_atom_sites_solution_primary direct
_atom_sites_solution_secondary difmap
_audit_creation_method SHELXL-97
_cell_angle_alpha 90.401(2)
_cell_angle_beta 95.707(2)
_cell_angle_gamma 111.302(2)
_cell_formula_units_Z 2
_cell_length_a 7.4125(3)
_cell_length_b 8.5371(3)
_cell_length_c 13.0825(5)
_cell_measurement_reflns_used 3383
_cell_measurement_temperature 296(2)
_cell_measurement_theta_max 27.09
_cell_measurement_theta_min 2.56
_cell_volume 766.66(5)
_computing_cell_refinement 'SAINT (Bruker, 2009)'
_computing_data_collection 'APEX2 (Bruker, 2009)'
_computing_data_reduction 'SAINT (Bruker, 2009)'
_computing_molecular_graphics 'ORTEP-3 for Windows (Farrugia, 2012)'
_computing_publication_material 'PLATON (Spek, 2009) and publCIF (Westrip, 2010)'
_computing_structure_refinement 'SHELXL97 (Sheldrick, 2008)'
_computing_structure_solution 'SHELXS97 (Sheldrick, 2008)'
_diffrn_ambient_temperature 296(2)
_diffrn_measured_fraction_theta_full 1.000
_diffrn_measured_fraction_theta_max 1.000
_diffrn_measurement_device_type 'Bruker X8 APEX'
_diffrn_measurement_method '\f and \w scans'
_diffrn_radiation_monochromator graphite
_diffrn_radiation_source 'fine-focus sealed tube'
_diffrn_radiation_type MoK\a
_diffrn_radiation_wavelength 0.71073
_diffrn_reflns_av_R_equivalents 0.0306
_diffrn_reflns_av_sigmaI/netI 0.0186
_diffrn_reflns_limit_h_max 9
_diffrn_reflns_limit_h_min -9
_diffrn_reflns_limit_k_max 10
_diffrn_reflns_limit_k_min -10
_diffrn_reflns_limit_l_max 16
_diffrn_reflns_limit_l_min -16
_diffrn_reflns_number 19101
_diffrn_reflns_theta_full 27.09
_diffrn_reflns_theta_max 27.09
_diffrn_reflns_theta_min 2.56
_exptl_absorpt_coefficient_mu 0.254
_exptl_absorpt_correction_T_max 0.7466
_exptl_absorpt_correction_T_min 0.6934
_exptl_absorpt_correction_type multi-scan
_exptl_absorpt_process_details '(SADABS; Bruker, 2009)'
_exptl_crystal_colour colourless
_exptl_crystal_density_diffrn 1.570
_exptl_crystal_density_method 'not measured'
_exptl_crystal_description Block
_exptl_crystal_F_000 372
_exptl_crystal_size_max 0.42
_exptl_crystal_size_mid 0.35
_exptl_crystal_size_min 0.28
_refine_diff_density_max 0.461
_refine_diff_density_min -0.317
_refine_ls_extinction_coef 0.023(4)
_refine_ls_extinction_expression Fc^*^=kFc[1+0.001xFc^2^\l^3^/sin(2\q)]^-1/4^
_refine_ls_extinction_method 'SHELXL97 (Sheldrick, 2008)'
_refine_ls_goodness_of_fit_ref 1.068
_refine_ls_hydrogen_treatment constr
_refine_ls_matrix_type full
_refine_ls_number_parameters 227
_refine_ls_number_reflns 3383
_refine_ls_number_restraints 0
_refine_ls_restrained_S_all 1.068
_refine_ls_R_factor_all 0.0475
_refine_ls_R_factor_gt 0.0423
_refine_ls_shift/su_max 0.000
_refine_ls_shift/su_mean 0.000
_refine_ls_structure_factor_coef Fsqd
_refine_ls_weighting_details 'calc w=1/[\s^2^(Fo^2^)+(0.0641P)^2^+0.3549P] where P=(Fo^2^+2Fc^2^)/3'
_refine_ls_weighting_scheme calc
_refine_ls_wR_factor_gt 0.1188
_refine_ls_wR_factor_ref 0.1246
_reflns_number_gt 2984
_reflns_number_total 3383
_reflns_threshold_expression I>2\s(I)
_cod_data_source_file bt6953sup1.cif
_cod_data_source_block I
_cod_database_code 2239113
_cod_database_fobs_code 2239113

loop_
_symmetry_equiv_pos_as_xyz
'x, y, z'
'-x, -y, -z'

loop_
_atom_site_type_symbol
_atom_site_label
_atom_site_fract_x
_atom_site_fract_y
_atom_site_fract_z
_atom_site_U_iso_or_equiv
_atom_site_adp_type
_atom_site_calc_flag
_atom_site_refinement_flags
_atom_site_occupancy
_atom_site_symmetry_multiplicity
C C1 0.0249(2) 0.1414(2) 0.35023(12) 0.0319(3) Uani d . 1 1
C C2 0.1588(3) 0.2338(2) 0.43202(13) 0.0365(4) Uani d . 1 1
H H2 0.2924 0.2632 0.4312 0.044 Uiso calc R 1 1
C C3 0.0814(3) 0.2782(2) 0.51328(13) 0.0370(4) Uani d . 1 1
C C4 -0.1209(3) 0.2326(2) 0.51564(13) 0.0389(4) Uani d . 1 1
C C5 -0.2510(3) 0.1422(2) 0.43547(14) 0.0395(4) Uani d . 1 1
H H5 -0.3845 0.1121 0.4373 0.047 Uiso calc R 1 1
C C6 -0.1768(2) 0.0965(2) 0.35082(13) 0.0340(4) Uani d . 1 1
C C7 -0.2599(3) 0.0120(2) 0.25344(14) 0.0401(4) Uani d . 1 1
H H7 -0.3929 -0.0317 0.2322 0.048 Uiso calc R 1 1
C C8 0.2592(2) 0.2835(2) 0.12063(13) 0.0341(4) Uani d . 1 1
C C9 0.3100(3) 0.4449(2) 0.16444(15) 0.0459(4) Uani d . 1 1
H H9 0.3465 0.4669 0.2347 0.055 Uiso calc R 1 1
C C10 0.3047(3) 0.5715(3) 0.10045(19) 0.0540(5) Uani d . 1 1
H H10 0.3356 0.6796 0.1286 0.065 Uiso calc R 1 1
C C11 0.2545(3) 0.5414(3) -0.00455(17) 0.0494(5) Uani d . 1 1
C C12 0.2060(3) 0.3792(3) -0.04551(16) 0.0523(5) Uani d . 1 1
H H12 0.1725 0.3578 -0.1160 0.063 Uiso calc R 1 1
C C13 0.2064(3) 0.2490(3) 0.01622(14) 0.0434(4) Uani d . 1 1
H H13 0.1718 0.1404 -0.0118 0.052 Uiso calc R 1 1
C C14 0.2506(4) 0.6822(4) -0.0728(2) 0.0757(8) Uani d . 1 1
H H14A 0.3662 0.7798 -0.0550 0.114 Uiso calc R 1 1
H H14B 0.1380 0.7089 -0.0635 0.114 Uiso calc R 1 1
H H14C 0.2451 0.6474 -0.1434 0.114 Uiso calc R 1 1
N N1 0.2229(3) 0.3722(2) 0.59984(13) 0.0499(4) Uani d . 1 1
N N2 -0.1975(3) 0.2944(2) 0.60016(14) 0.0537(5) Uani d . 1 1
N N3 -0.1278(2) 0.00328(19) 0.19798(11) 0.0396(3) Uani d . 1 1
N N4 0.0489(2) 0.07838(19) 0.25754(11) 0.0361(3) Uani d . 1 1
O O1 0.3506(3) 0.5014(3) 0.58078(16) 0.0959(8) Uani d . 1 1
O O2 0.2091(4) 0.3122(3) 0.68252(13) 0.0874(7) Uani d . 1 1
O O3 -0.0949(3) 0.4309(2) 0.64245(15) 0.0780(6) Uani d . 1 1
O O4 -0.3607(3) 0.2146(3) 0.61839(17) 0.0944(7) Uani d . 1 1
O O5 0.4057(2) 0.1788(2) 0.28403(11) 0.0491(4) Uani d . 1 1
O O6 0.2305(2) -0.02753(18) 0.14045(12) 0.0538(4) Uani d . 1 1
S S1 0.25624(6) 0.11985(6) 0.20019(3) 0.03714(16) Uani d . 1 1

loop_
_atom_site_aniso_label
_atom_site_aniso_U_11
_atom_site_aniso_U_22
_atom_site_aniso_U_33
_atom_site_aniso_U_12
_atom_site_aniso_U_13
_atom_site_aniso_U_23
C1 0.0385(8) 0.0306(8) 0.0282(8) 0.0145(7) 0.0030(6) 0.0020(6)
C2 0.0380(9) 0.0381(9) 0.0325(8) 0.0140(7) -0.0008(7) -0.0007(7)
C3 0.0487(10) 0.0311(8) 0.0301(8) 0.0145(7) 0.0004(7) 0.0002(6)
C4 0.0540(11) 0.0348(9) 0.0329(9) 0.0200(8) 0.0128(8) 0.0052(7)
C5 0.0400(9) 0.0410(9) 0.0396(9) 0.0160(8) 0.0096(7) 0.0059(7)
C6 0.0357(8) 0.0326(8) 0.0337(8) 0.0126(7) 0.0028(7) 0.0038(6)
C7 0.0359(9) 0.0423(9) 0.0384(9) 0.0112(7) -0.0012(7) -0.0009(7)
C8 0.0316(8) 0.0409(9) 0.0322(8) 0.0157(7) 0.0053(6) -0.0024(7)
C9 0.0515(11) 0.0454(10) 0.0396(10) 0.0172(9) 0.0019(8) -0.0073(8)
C10 0.0575(13) 0.0419(11) 0.0643(14) 0.0192(9) 0.0102(11) 0.0015(10)
C11 0.0371(10) 0.0604(12) 0.0581(12) 0.0230(9) 0.0183(9) 0.0208(10)
C12 0.0515(11) 0.0751(14) 0.0351(10) 0.0277(11) 0.0092(8) 0.0092(9)
C13 0.0475(10) 0.0515(11) 0.0322(9) 0.0193(9) 0.0057(8) -0.0061(8)
C14 0.0625(15) 0.0889(19) 0.094(2) 0.0421(14) 0.0337(14) 0.0504(16)
N1 0.0650(11) 0.0446(9) 0.0355(9) 0.0168(8) -0.0028(8) -0.0076(7)
N2 0.0717(12) 0.0547(10) 0.0418(9) 0.0282(9) 0.0205(9) 0.0028(8)
N3 0.0415(8) 0.0407(8) 0.0332(8) 0.0129(7) -0.0027(6) -0.0040(6)
N4 0.0360(7) 0.0409(8) 0.0298(7) 0.0127(6) 0.0015(6) -0.0040(6)
O1 0.0898(15) 0.0859(14) 0.0680(12) -0.0171(12) -0.0005(11) -0.0216(11)
O2 0.1383(19) 0.0776(12) 0.0387(9) 0.0375(13) -0.0184(10) 0.0019(8)
O3 0.1032(15) 0.0646(11) 0.0696(11) 0.0315(10) 0.0245(11) -0.0176(9)
O4 0.0930(15) 0.0952(15) 0.0867(14) 0.0130(12) 0.0569(13) -0.0114(12)
O5 0.0403(7) 0.0691(9) 0.0438(7) 0.0289(7) -0.0017(6) 0.0018(7)
O6 0.0701(10) 0.0486(8) 0.0543(9) 0.0339(7) 0.0137(7) -0.0048(7)
S1 0.0394(3) 0.0435(3) 0.0349(2) 0.0227(2) 0.00423(18) -0.00191(18)

loop_
_atom_type_symbol
_atom_type_description
_atom_type_scat_dispersion_real
_atom_type_scat_dispersion_imag
_atom_type_scat_source
C C 0.0033 0.0016 'International Tables Vol C Tables 4.2.6.8 and 6.1.1.4'
H H 0.0000 0.0000 'International Tables Vol C Tables 4.2.6.8 and 6.1.1.4'
N N 0.0061 0.0033 'International Tables Vol C Tables 4.2.6.8 and 6.1.1.4'
O O 0.0106 0.0060 'International Tables Vol C Tables 4.2.6.8 and 6.1.1.4'
S S 0.1246 0.1234 'International Tables Vol C Tables 4.2.6.8 and 6.1.1.4'

loop_
_geom_angle_atom_site_label_1
_geom_angle_atom_site_label_2
_geom_angle_atom_site_label_3
_geom_angle
N4 C1 C2 132.03(16)
N4 C1 C6 105.65(15)
C2 C1 C6 122.32(16)
C3 C2 C1 116.04(16)
C3 C2 H2 122.0
C1 C2 H2 122.0
C2 C3 C4 122.37(16)
C2 C3 N1 115.68(17)
C4 C3 N1 121.92(16)
C5 C4 C3 121.29(16)
C5 C4 N2 117.78(18)
C3 C4 N2 120.69(17)
C4 C5 C6 117.80(17)
C4 C5 H5 121.1
C6 C5 H5 121.1
C5 C6 C1 120.16(16)
C5 C6 C7 134.80(17)
C1 C6 C7 105.00(15)
N3 C7 C6 111.90(16)
N3 C7 H7 124.1
C6 C7 H7 124.1
C13 C8 C9 121.71(18)
C13 C8 S1 119.26(14)
C9 C8 S1 119.01(14)
C10 C9 C8 118.03(18)
C10 C9 H9 121.0
C8 C9 H9 121.0
C9 C10 C11 121.7(2)
C9 C10 H10 119.2
C11 C10 H10 119.2
C10 C11 C12 118.67(19)
C10 C11 C14 120.6(2)
C12 C11 C14 120.8(2)
C13 C12 C11 121.32(19)
C13 C12 H12 119.3
C11 C12 H12 119.3
C12 C13 C8 118.61(19)
C12 C13 H13 120.7
C8 C13 H13 120.7
C11 C14 H14A 109.5
C11 C14 H14B 109.5
H14A C14 H14B 109.5
C11 C14 H14C 109.5
H14A C14 H14C 109.5
H14B C14 H14C 109.5
O2 N1 O1 124.8(2)
O2 N1 C3 118.03(18)
O1 N1 C3 117.08(18)
O4 N2 O3 124.3(2)
O4 N2 C4 118.2(2)
O3 N2 C4 117.26(19)
C7 N3 N4 106.16(14)
C1 N4 N3 111.21(14)
C1 N4 S1 128.92(12)
N3 N4 S1 118.15(11)
O6 S1 O5 121.02(9)
O6 S1 N4 106.26(8)
O5 S1 N4 103.11(8)
O6 S1 C8 110.38(9)
O5 S1 C8 110.65(9)
N4 S1 C8 103.62(8)

loop_
_geom_bond_atom_site_label_1
_geom_bond_atom_site_label_2
_geom_bond_distance
C1 N4 1.377(2)
C1 C2 1.400(2)
C1 C6 1.403(2)
C2 C3 1.370(2)
C2 H2 0.9300
C3 C4 1.409(3)
C3 N1 1.472(2)
C4 C5 1.368(3)
C4 N2 1.469(2)
C5 C6 1.397(2)
C5 H5 0.9300
C6 C7 1.425(2)
C7 N3 1.298(2)
C7 H7 0.9300
C8 C13 1.382(2)
C8 C9 1.392(3)
C8 S1 1.7429(18)
C9 C10 1.381(3)
C9 H9 0.9300
C10 C11 1.384(3)
C10 H10 0.9300
C11 C12 1.387(3)
C11 C14 1.509(3)
C12 C13 1.379(3)
C12 H12 0.9300
C13 H13 0.9300
C14 H14A 0.9600
C14 H14B 0.9600
C14 H14C 0.9600
N1 O2 1.198(2)
N1 O1 1.211(3)
N2 O4 1.202(3)
N2 O3 1.227(3)
N3 N4 1.383(2)
N4 S1 1.6992(15)
O5 S1 1.4245(14)
O6 S1 1.4186(14)

loop_
_geom_hbond_atom_site_label_D
_geom_hbond_atom_site_label_H
_geom_hbond_atom_site_label_A
_geom_hbond_site_symmetry_A
_geom_hbond_distance_DH
_geom_hbond_distance_HA
_geom_hbond_distance_DA
_geom_hbond_angle_DHA
C5 H5 O5 1_455 0.93 2.61 3.175(2) 119.9
